data_1532058
loop_
_publ_author_name
'Park, D.G.'
'Gal, Z.A.'
'DiSalvo, F.J.'

_publ_section_title
;
 Synthesis and structure of Li4 Sr3 Ge2 N6 : a new quaternary nitride
 containing (Ge2 N6)(10-) anions
;
_journal_name_full 'Journal of Solid State Chemistry'
_journal_page_first 166
_journal_page_last 170
_journal_volume 172
_journal_year 2003
_chemical_formula_sum 'Ge2 Li4 N6 Sr3'
_chemical_name_systematic 'Li4 Sr3 Ge2 N6'
_space_group_IT_number 12
_symmetry_space_group_name_Hall '-C 2y'
_symmetry_space_group_name_H-M 'C 1 2/m 1'
_cell_angle_alpha 90
_cell_angle_beta 91.279
_cell_angle_gamma 90
_cell_formula_units_Z 2
_cell_length_a 6.1398
_cell_length_b 10.0208
_cell_length_c 6.313
_cell_volume 388.315
_citation_journal_id_ASTM JSSCBI
_cod_data_source_file Park_JSSCBI_2003_1524.cif
_cod_data_source_block Ge2Li4N6Sr3
_cod_database_code 1532058

loop_
_symmetry_equiv_pos_as_xyz
x,y,z
-x,y,-z
-x,-y,-z
x,-y,z
x+1/2,y+1/2,z
-x+1/2,y+1/2,-z
-x+1/2,-y+1/2,-z
x+1/2,-y+1/2,z

loop_
_atom_site_label
_atom_site_type_symbol
_atom_site_fract_x
_atom_site_fract_y
_atom_site_fract_z
_atom_site_occupancy
_atom_site_U_iso_or_equiv
Sr2 Sr+2 0 0 0 1 0.0
Li1 Li+1 0.3625 0.1795 0.1147 1 0.0
Sr1 Sr+2 0 0.1898 0.5 1 0.0
N1 N-3 0.2054 0.3445 0.1993 1 0.0
N2 N-3 0.3009 0 0.3697 1 0.0
Ge1 Ge+4 0.6122 0 0.3213 1 0.0
